data_4083116
loop_
_publ_author_name
'Heimann, Stefan'
'Bl\"aser, Dieter'
'W\"olper, Christoph'
'Schulz, Stephan'

_publ_contact_author
;
         Prof. Dr. Schulz, Stephan
         Fachbereich Chemie der
         Universit\"at Duisburg-Essen
         Campus Essen, Universit\"atsstr. 7
         D-45141 Essen, Germany
;
_publ_section_title
;
 Solid-State Structures of Bis(diethylbismuthanyl)sulfane, -selenane, and
 -tellurane
;
_journal_issue 9
_journal_name_full Organometallics
_journal_page_first 2295
_journal_paper_doi 10.1021/om500208c
_journal_volume 33
_journal_year 2014
_chemical_formula_moiety 'C8 H20 Bi2 Se'
_chemical_formula_sum 'C8 H20 Bi2 Se'
_chemical_formula_weight 613.16
_chemical_name_systematic
;
 ?
;
_space_group_crystal_system monoclinic
_space_group_IT_number 14
_space_group_name_Hall '-P 2yn'
_space_group_name_H-M_alt 'P 1 21/n 1'
_symmetry_space_group_name_Hall '-P 2yn'
_symmetry_space_group_name_H-M 'P 1 21/n 1'
_atom_sites_solution_hydrogens difmap
_audit_creation_method SHELXL-2013
_cell_angle_alpha 90
_cell_angle_beta 108.324(3)
_cell_angle_gamma 90
_cell_formula_units_Z 8
_cell_length_a 16.7869(14)
_cell_length_b 9.8232(8)
_cell_length_c 16.7972(14)
_cell_measurement_reflns_used 31142
_cell_measurement_temperature 100(1)
_cell_measurement_theta_max 35.58
_cell_measurement_theta_min 2.44
_cell_volume 2629.4(4)
_computing_cell_refinement 'BRUKER D8 KAPPA APEX 2 Vers. 3.0-2009'
_computing_data_collection 'BRUKER D8 KAPPA APEX 2 Vers. 3.0-2009'
_computing_data_reduction 'BRUKER D8 KAPPA APEX 2 Vers. 3.0-2009'
_computing_molecular_graphics 'BRUKER AXS SHELXTL (c) 2008 / Vers. 2008/4'
_computing_publication_material 'SHELXL-2013 (Sheldrick, 2013)'
_computing_structure_refinement 'SHELXL-2013 (Sheldrick, 2013)'
_computing_structure_solution 'BRUKER D8 KAPPA APEX 2 Vers. 3.0-2009'
_diffrn_ambient_temperature 100(1)
_diffrn_detector_area_resol_mean 512
_diffrn_measured_fraction_theta_full 0.992
_diffrn_measured_fraction_theta_max 0.964
_diffrn_measurement_device_type
; 
 Bruker D8 KAPPA series II with APEX II area detector system
;
_diffrn_measurement_method
;
 Data collection strategy APEX 2/COSMO
;
_diffrn_radiation_monochromator 'Triumph Goebel mirror'
_diffrn_radiation_type MoK\a
_diffrn_radiation_wavelength 0.71073
_diffrn_reflns_av_R_equivalents 0.0365
_diffrn_reflns_av_unetI/netI 0.0446
_diffrn_reflns_Laue_measured_fraction_full 0.992
_diffrn_reflns_Laue_measured_fraction_max 0.964
_diffrn_reflns_limit_h_max 28
_diffrn_reflns_limit_h_min -25
_diffrn_reflns_limit_k_max 13
_diffrn_reflns_limit_k_min -16
_diffrn_reflns_limit_l_max 27
_diffrn_reflns_limit_l_min -25
_diffrn_reflns_number 73288
_diffrn_reflns_point_group_measured_fraction_full 0.992
_diffrn_reflns_point_group_measured_fraction_max 0.964
_diffrn_reflns_theta_full 25.242
_diffrn_reflns_theta_max 36.395
_diffrn_reflns_theta_min 1.277
_diffrn_source 'sealed X-RAY tube'
_exptl_absorpt_coefficient_mu 29.456
_exptl_absorpt_correction_T_max 0.75
_exptl_absorpt_correction_T_min 0.45
_exptl_absorpt_correction_type multi-scan
_exptl_absorpt_process_details
; 
 BRUKER AXS SMART APEX 2 Vers. 3.0-2009
 R.H. Blessing, Acta Cryst. (1995) A51 33-38 
;
_exptl_crystal_colour yellow
_exptl_crystal_density_diffrn 3.098
_exptl_crystal_description block
_exptl_crystal_F_000 2144
_exptl_crystal_size_max 0.180
_exptl_crystal_size_mid 0.150
_exptl_crystal_size_min 0.120
_refine_diff_density_max 3.894
_refine_diff_density_min -4.232
_refine_diff_density_rms 0.311
_refine_ls_extinction_method none
_refine_ls_goodness_of_fit_ref 1.048
_refine_ls_hydrogen_treatment constr
_refine_ls_matrix_type full
_refine_ls_number_parameters 227
_refine_ls_number_reflns 12019
_refine_ls_number_restraints 0
_refine_ls_restrained_S_all 1.048
_refine_ls_R_factor_all 0.0474
_refine_ls_R_factor_gt 0.0305
_refine_ls_shift/su_max 0.002
_refine_ls_shift/su_mean 0.000
_refine_ls_structure_factor_coef Fsqd
_refine_ls_weighting_details
;
 w=1/[\s^2^(Fo^2^)+(0.0233P)^2^+0.4791P]
 where P=(Fo^2^+2Fc^2^)/3
;
_refine_ls_weighting_scheme calc
_refine_ls_wR_factor_gt 0.0503
_refine_ls_wR_factor_ref 0.0533
_reflns_Friedel_coverage 0.000
_reflns_number_gt 9988
_reflns_number_total 12019
_reflns_threshold_expression 'I > 2\s(I)'
_cod_data_source_file om500208c_si_002.cif
_cod_data_source_block she_297b_0m
_cod_depositor_comments 'Adding full bibliography for 4083115--4083117.cif.'
_cod_database_code 4083116
_shelx_space_group_comment
;
The symmetry employed for this shelxl refinement is uniquely defined
by the following loop, which should always be used as a source of
symmetry information in preference to the above space-group names.
They are only intended as comments.
;
_shelx_estimated_absorpt_t_min 0.076
_shelx_estimated_absorpt_t_max 0.126
_shelxl_version_number 2013-2

loop_
_space_group_symop_operation_xyz
'x, y, z'
'-x+1/2, y+1/2, -z+1/2'
'-x, -y, -z'
'x-1/2, -y-1/2, z-1/2'

loop_
_atom_site_label
_atom_site_type_symbol
_atom_site_fract_x
_atom_site_fract_y
_atom_site_fract_z
_atom_site_U_iso_or_equiv
_atom_site_adp_type
_atom_site_occupancy
_atom_site_site_symmetry_order
_atom_site_calc_flag
_atom_site_refinement_flags_posn
_atom_site_refinement_flags_adp
_atom_site_refinement_flags_occupancy
_atom_site_disorder_assembly
_atom_site_disorder_group
Bi1 Bi 0.21400(2) 0.20703(2) 0.45719(2) 0.02479(5) Uani 1 1 d . . . . .
Bi2 Bi 0.23926(2) 0.42971(2) 0.25243(2) 0.01457(4) Uani 1 1 d . . . . .
Se1 Se 0.15862(3) 0.19910(5) 0.28353(3) 0.01434(9) Uani 1 1 d . . . . .
C1 C 0.0909(4) 0.1384(7) 0.4668(4) 0.046(2) Uani 1 1 d . . . . .
H1A H 0.0940 0.1292 0.5264 0.056 Uiso 1 1 d R U . . .
H1B H 0.0499 0.2112 0.4417 0.056 Uiso 1 1 d R U . . .
C2 C 0.0557(5) 0.0097(8) 0.4181(4) 0.057(2) Uani 1 1 d . . . . .
H2A H 0.0010 -0.0130 0.4240 0.086 Uiso 1 1 d R U . . .
H2B H 0.0958 -0.0630 0.4427 0.086 Uiso 1 1 d R U . . .
H2C H 0.0501 0.0192 0.3585 0.086 Uiso 1 1 d R U . . .
C3 C 0.1928(4) 0.4328(5) 0.4661(4) 0.0395(16) Uani 1 1 d . . . . .
H3A H 0.2016 0.4549 0.5258 0.047 Uiso 1 1 d R U . . .
H3B H 0.2357 0.4833 0.4489 0.047 Uiso 1 1 d R U . . .
C4 C 0.1071(5) 0.4847(7) 0.4164(4) 0.052(2) Uani 1 1 d . . . . .
H4A H 0.1047 0.5831 0.4253 0.078 Uiso 1 1 d R U . . .
H4B H 0.0636 0.4393 0.4343 0.078 Uiso 1 1 d R U . . .
H4C H 0.0976 0.4666 0.3568 0.078 Uiso 1 1 d R U . . .
C5 C 0.3638(6) 0.3227(10) 0.2762(6) 0.0167(19) Uani 0.5 1 d . . P A 1
H5A H 0.4027 0.3851 0.2643 0.020 Uiso 0.5 1 d R U P A 1
H5B H 0.3564 0.2478 0.2378 0.020 Uiso 0.5 1 d R U P A 1
C5A C 0.3614(5) 0.3931(9) 0.3630(5) 0.0128(16) Uani 0.5 1 d . . P A 2
H5AA H 0.3478 0.4014 0.4142 0.015 Uiso 0.5 1 d R U P A 2
H5AB H 0.4000 0.4649 0.3624 0.015 Uiso 0.5 1 d R U P A 2
C6 C 0.4018(3) 0.2706(7) 0.3645(3) 0.0287(13) Uani 1 1 d . . . . .
H6A H 0.4155 0.3473 0.4038 0.043 Uiso 0.5 1 d R U P A 1
H6B H 0.4529 0.2193 0.3685 0.043 Uiso 0.5 1 d R U P A 1
H6C H 0.3613 0.2109 0.3785 0.043 Uiso 0.5 1 d R U P A 1
H6D H 0.4510 0.2674 0.4129 0.043 Uiso 0.5 1 d R U P A 2
H6E H 0.3648 0.1974 0.3671 0.043 Uiso 0.5 1 d R U P A 2
H6F H 0.4177 0.2618 0.3146 0.043 Uiso 0.5 1 d R U P A 2
C7 C 0.1945(6) 0.3886(10) 0.1108(5) 0.0171(18) Uani 0.5 1 d . . P A 1
H7A H 0.2179 0.4582 0.0846 0.020 Uiso 0.5 1 d R U P A 1
H7B H 0.1347 0.4003 0.0913 0.020 Uiso 0.5 1 d R U P A 1
C7A C 0.2767(6) 0.3162(10) 0.1552(6) 0.019(2) Uani 0.5 1 d . . P A 2
H7AA H 0.3092 0.2392 0.1823 0.023 Uiso 0.5 1 d R U P A 2
H7AB H 0.3132 0.3739 0.1361 0.023 Uiso 0.5 1 d R U P A 2
C8 C 0.2116(5) 0.2667(7) 0.0817(4) 0.0438(17) Uani 1 1 d . . . . .
H8A H 0.2725 0.2561 0.0957 0.066 Uiso 0.5 1 d R U P A 1
H8B H 0.1856 0.2622 0.0207 0.066 Uiso 0.5 1 d R U P A 1
H8C H 0.1892 0.1936 0.1081 0.066 Uiso 0.5 1 d R U P A 1
H8D H 0.2358 0.2191 0.0450 0.066 Uiso 0.5 1 d R U P A 2
H8E H 0.1755 0.2062 0.0993 0.066 Uiso 0.5 1 d R U P A 2
H8F H 0.1795 0.3427 0.0524 0.066 Uiso 0.5 1 d R U P A 2
Bi11 Bi 0.45585(2) 0.24395(2) 0.71798(2) 0.01996(4) Uani 1 1 d . . . . .
Bi12 Bi 0.25181(2) 0.42340(2) 0.73934(2) 0.01678(4) Uani 1 1 d . . . . .
Se11 Se 0.28511(3) 0.19165(5) 0.66236(3) 0.01519(9) Uani 1 1 d . . . . .
C11 C 0.4869(4) 0.0490(6) 0.6623(3) 0.0278(12) Uani 1 1 d . . . B 1
H11A H 0.5399 0.0643 0.6496 0.033 Uiso 0.5 1 d R U P B 1
H11B H 0.4973 -0.0233 0.7054 0.033 Uiso 0.5 1 d R U P B 1
H11C H 0.4666 -0.0265 0.6867 0.033 Uiso 0.5 1 d R U P B 2
H11D H 0.5470 0.0425 0.6798 0.033 Uiso 0.5 1 d R U P B 2
C12A C 0.4500(10) 0.0348(18) 0.5666(8) 0.042(4) Uani 0.5 1 d . . P B 1
H12D H 0.4692 -0.0523 0.5506 0.064 Uiso 0.5 1 d R U P B 1
H12E H 0.4714 0.1095 0.5404 0.064 Uiso 0.5 1 d R U P B 1
H12F H 0.3886 0.0372 0.5476 0.064 Uiso 0.5 1 d R U P B 1
C12 C 0.4277(7) -0.0004(14) 0.5912(7) 0.019(2) Uani 0.5 1 d . . P C 2
H12A H 0.4475 -0.0839 0.5716 0.028 Uiso 0.5 1 d R U P C 2
H12B H 0.4176 0.0696 0.5475 0.028 Uiso 0.5 1 d R U P C 2
H12C H 0.3754 -0.0193 0.6034 0.028 Uiso 0.5 1 d R U P C 2
C13 C 0.4521(4) 0.3677(6) 0.6035(3) 0.0250(11) Uani 1 1 d . . . . .
H13A H 0.5097 0.3752 0.6002 0.030 Uiso 1 1 d R U . . .
H13B H 0.4173 0.3197 0.5526 0.030 Uiso 1 1 d R U . . .
C14 C 0.4183(3) 0.5115(6) 0.6068(4) 0.0277(12) Uani 1 1 d . . . . .
H14A H 0.4182 0.5625 0.5566 0.042 Uiso 1 1 d R U . . .
H14B H 0.4532 0.5592 0.6569 0.042 Uiso 1 1 d R U . . .
H14C H 0.3608 0.5044 0.6089 0.042 Uiso 1 1 d R U . . .
C15 C 0.2567(5) 0.3116(6) 0.8583(4) 0.0398(17) Uani 1 1 d . . . . .
H15A H 0.2367 0.3726 0.8949 0.048 Uiso 1 1 d R U . . .
H15B H 0.2192 0.2314 0.8450 0.048 Uiso 1 1 d R U . . .
C16 C 0.3442(6) 0.2643(7) 0.9052(4) 0.054(2) Uani 1 1 d . . . . .
H16A H 0.3442 0.2158 0.9562 0.082 Uiso 1 1 d R U . . .
H16B H 0.3813 0.3436 0.9203 0.082 Uiso 1 1 d R U . . .
H16C H 0.3642 0.2033 0.8694 0.082 Uiso 1 1 d R U . . .
C17 C 0.1130(3) 0.3983(6) 0.6740(4) 0.0269(12) Uani 1 1 d . . . . .
H17A H 0.0835 0.4790 0.6862 0.032 Uiso 1 1 d R U . . .
H17B H 0.1040 0.3974 0.6129 0.032 Uiso 1 1 d R U . . .
C18 C 0.0725(4) 0.2714(7) 0.6961(6) 0.048(2) Uani 1 1 d . . . . .
H18A H 0.0127 0.2704 0.6636 0.072 Uiso 1 1 d R U . . .
H18B H 0.0787 0.2722 0.7561 0.072 Uiso 1 1 d R U . . .
H18C H 0.0997 0.1900 0.6829 0.072 Uiso 1 1 d R U . . .

loop_
_atom_site_aniso_label
_atom_site_aniso_U_11
_atom_site_aniso_U_22
_atom_site_aniso_U_33
_atom_site_aniso_U_23
_atom_site_aniso_U_13
_atom_site_aniso_U_12
Bi1 0.02185(10) 0.02849(10) 0.03029(11) 0.01556(8) 0.01715(8) 0.01258(8)
Bi2 0.01351(8) 0.01417(8) 0.01603(9) 0.00021(6) 0.00467(7) 0.00157(6)
Se1 0.0143(2) 0.0108(2) 0.0209(2) 0.00070(17) 0.00979(18) -0.00047(17)
C1 0.054(4) 0.050(4) 0.055(4) -0.034(3) 0.045(3) -0.038(3)
C2 0.107(7) 0.046(4) 0.033(3) -0.021(3) 0.043(4) -0.053(5)
C3 0.065(5) 0.016(3) 0.022(3) 0.001(2) -0.009(3) -0.015(3)
C4 0.083(6) 0.022(3) 0.024(3) -0.009(3) -0.020(3) 0.022(3)
C5 0.013(4) 0.022(5) 0.015(4) 0.007(4) 0.003(3) 0.006(4)
C5A 0.010(4) 0.008(4) 0.019(4) 0.004(3) 0.002(3) 0.000(3)
C6 0.016(3) 0.047(4) 0.018(2) 0.010(2) -0.002(2) -0.001(2)
C7 0.024(5) 0.012(4) 0.009(4) 0.000(3) -0.002(3) -0.002(4)
C7A 0.022(5) 0.011(5) 0.030(5) -0.007(4) 0.017(4) -0.004(4)
C8 0.064(5) 0.045(4) 0.014(3) 0.001(3) 0.000(3) -0.010(4)
Bi11 0.02779(10) 0.01980(9) 0.01457(8) 0.00184(7) 0.00990(7) 0.00689(7)
Bi12 0.01747(9) 0.01640(9) 0.01871(10) 0.00354(6) 0.00889(8) 0.00181(7)
Se11 0.0177(2) 0.0166(2) 0.0130(2) 0.00289(17) 0.00733(18) 0.00690(18)
C11 0.036(3) 0.021(3) 0.025(3) -0.001(2) 0.008(2) 0.014(2)
C12A 0.043(10) 0.051(11) 0.016(7) -0.014(6) -0.015(6) 0.030(8)
C12 0.013(5) 0.020(6) 0.016(6) -0.007(4) -0.006(4) 0.006(4)
C13 0.035(3) 0.021(3) 0.018(2) 0.001(2) 0.007(2) 0.002(2)
C14 0.018(2) 0.020(3) 0.041(3) 0.011(2) 0.003(2) 0.002(2)
C15 0.079(5) 0.022(3) 0.034(3) 0.011(2) 0.041(3) 0.016(3)
C16 0.094(7) 0.029(4) 0.023(3) 0.012(3) -0.006(4) -0.008(4)
C17 0.014(2) 0.015(3) 0.052(4) -0.008(2) 0.011(2) 0.0000(19)
C18 0.025(3) 0.020(3) 0.104(6) -0.011(4) 0.027(4) -0.005(2)

loop_
_atom_type_symbol
_atom_type_description
_atom_type_scat_dispersion_real
_atom_type_scat_dispersion_imag
_atom_type_scat_source
C C 0.0033 0.0016 'International Tables Vol C Tables 4.2.6.8 and 6.1.1.4'
H H 0.0000 0.0000 'International Tables Vol C Tables 4.2.6.8 and 6.1.1.4'
Se Se -0.0929 2.2259 'International Tables Vol C Tables 4.2.6.8 and 6.1.1.4'
Bi Bi -4.1077 10.2566 'International Tables Vol C Tables 4.2.6.8 and 6.1.1.4'

loop_
_geom_angle_atom_site_label_1
_geom_angle_atom_site_label_2
_geom_angle_atom_site_label_3
_geom_angle
C1 Bi1 C3 97.1(3)
C1 Bi1 Se1 93.20(18)
C3 Bi1 Se1 95.16(15)
Bi1 Se1 Bi2 98.825(16)
C2 C1 Bi1 115.2(4)
C5 Bi2 C7 94.8(3)
C7A Bi2 C5A 97.3(3)
C7A Bi2 Se1 89.8(2)
C5 Bi2 Se1 93.8(2)
C7 Bi2 Se1 91.8(2)
C5A Bi2 Se1 94.8(2)
C4 C3 Bi1 116.0(4)
C6 C5 Bi2 114.4(5)
C6 C5A Bi2 117.1(6)
C8 C7 Bi2 119.4(6)
C8 C7A Bi2 118.7(6)
C13 Bi11 C11 93.0(2)
C13 Bi11 Se11 93.64(15)
C11 Bi11 Se11 92.97(15)
C17 Bi12 C15 97.0(3)
C17 Bi12 Se11 90.70(14)
C15 Bi12 Se11 93.27(15)
Bi12 Se11 Bi11 91.689(16)
C12A C11 Bi11 116.1(6)
C14 C13 Bi11 112.2(3)
C16 C15 Bi12 111.8(4)
C18 C17 Bi12 116.4(4)

loop_
_geom_bond_atom_site_label_1
_geom_bond_atom_site_label_2
_geom_bond_distance
Bi1 C1 2.227(5)
Bi1 C3 2.259(5)
Bi1 Se1 2.7701(6)
Se1 Bi2 2.7716(5)
C1 C2 1.521(8)
Bi2 C7A 2.226(9)
Bi2 C5 2.261(9)
Bi2 C7 2.295(9)
Bi2 C5A 2.321(8)
C3 C4 1.508(9)
C5 C6 1.508(10)
C5A C6 1.377(10)
C7 C8 1.357(12)
C7A C8 1.452(12)
Bi11 C13 2.259(5)
Bi11 C11 2.263(5)
Bi11 Se11 2.7691(6)
Bi12 C17 2.255(5)
Bi12 C15 2.259(5)
Bi12 Se11 2.7608(5)
C11 C12A 1.537(14)
C13 C14 1.530(8)
C15 C16 1.504(11)
C17 C18 1.521(9)
